data_8102148
loop_
_publ_author_name
'Staples, Richard J.'
'Vidnovio, Nicholas'

_publ_section_title
;
Crystal structure of N-(4-chlorophenyl)-2-cyanoacetamide, C~9~H~7~ClN~2~O
;
_journal_issue 3
_journal_name_full 'Zeitschrift f\"ur Kristallographie - New Crystal Structures'
_journal_page_first 269
_journal_page_last 270
_journal_volume 222
_journal_year 2007
_chemical_formula_sum 'C9 H7 Cl N2 O'
_chemical_formula_weight 194.62
_chemical_name_systematic
; 
N-(4-chlorophenyl)-2-cyanoacetamide
;
_space_group_IT_number 14
_symmetry_cell_setting monoclinic
_symmetry_space_group_name_Hall '-P 2yn'
_symmetry_space_group_name_H-M 'P 1 21/n 1'
_atom_sites_solution_hydrogens difmap
_atom_sites_solution_primary direct
_atom_sites_solution_secondary difmap
_audit_creation_method SHELXL-97
_cell_angle_alpha 90.00
_cell_angle_beta 102.868(9)
_cell_angle_gamma 90.00
_cell_formula_units_Z 4
_cell_length_a 5.542(3)
_cell_length_b 18.677(10)
_cell_length_c 8.723(5)
_cell_measurement_reflns_used 841
_cell_measurement_temperature 193(2)
_cell_measurement_theta_max 27.85
_cell_measurement_theta_min 2.63
_cell_volume 880.2(8)
_computing_cell_refinement 'SMART [6](BRUKER, V5.625, 2001)'
_computing_data_collection 'ASTRO (BRUKER, V5.007, 1997)'
_computing_data_reduction 'SAINT [7](BRUKER, V6.22, 2001)'
_computing_molecular_graphics 'SHELXTL [10](BRUKER, 2006, V6.14)'
_computing_publication_material 'XCIF [10](Sheldrick & BRUKER, 2001,V6.12)'
_computing_structure_refinement 'SHELXL-97 [9](Sheldrick, 1997)'
_computing_structure_solution 'SHELXS-97 [8](Sheldrick, 1990)'
_diffrn_ambient_temperature 193(2)
_diffrn_measured_fraction_theta_full 1.000
_diffrn_measured_fraction_theta_max 0.991
_diffrn_measurement_device_type 'Bruker SMART CCD'
_diffrn_measurement_method 'omega, 0.3 deg'
_diffrn_radiation_monochromator graphite
_diffrn_radiation_source 'normal-focus sealed tube'
_diffrn_radiation_type MoK\a
_diffrn_radiation_wavelength 0.71073
_diffrn_reflns_av_R_equivalents 0.0611
_diffrn_reflns_av_sigmaI/netI 0.0485
_diffrn_reflns_limit_h_max 7
_diffrn_reflns_limit_h_min -7
_diffrn_reflns_limit_k_max 24
_diffrn_reflns_limit_k_min -21
_diffrn_reflns_limit_l_max 11
_diffrn_reflns_limit_l_min -10
_diffrn_reflns_number 6300
_diffrn_reflns_theta_full 25.00
_diffrn_reflns_theta_max 28.32
_diffrn_reflns_theta_min 2.18
_diffrn_standards_decay_% 0
_diffrn_standards_interval_count 0
_diffrn_standards_number 0
_exptl_absorpt_coefficient_mu 0.390
_exptl_absorpt_correction_T_max 0.9846
_exptl_absorpt_correction_T_min 0.9547
_exptl_absorpt_correction_type none
_exptl_crystal_colour colorless
_exptl_crystal_density_diffrn 1.469
_exptl_crystal_density_method 'not measured'
_exptl_crystal_description plate
_exptl_crystal_F_000 400
_exptl_crystal_size_max 0.12
_exptl_crystal_size_mid 0.10
_exptl_crystal_size_min 0.04
_refine_diff_density_max 0.372
_refine_diff_density_min -0.226
_refine_diff_density_rms 0.048
_refine_ls_extinction_method none
_refine_ls_goodness_of_fit_ref 1.032
_refine_ls_hydrogen_treatment refall
_refine_ls_matrix_type full
_refine_ls_number_parameters 146
_refine_ls_number_reflns 2174
_refine_ls_number_restraints 0
_refine_ls_restrained_S_all 1.032
_refine_ls_R_factor_all 0.0531
_refine_ls_R_factor_gt 0.0362
_refine_ls_shift/su_max 0.002
_refine_ls_shift/su_mean 0.000
_refine_ls_structure_factor_coef Fsqd
_refine_ls_weighting_details 'calc w=1/[\s^2^(Fo^2^)+(0.0387P)^2^+0.0000P] where P=(Fo^2^+2Fc^2^)/3'
_refine_ls_weighting_scheme calc
_refine_ls_wR_factor_gt 0.0840
_refine_ls_wR_factor_ref 0.0884
_reflns_number_gt 1607
_reflns_number_total 2174
_reflns_threshold_expression >2sigma(I)
_cod_data_source_file 1267-2040.cff
_cod_data_source_block HU33
_cod_depositor_comments
;
The following automatic conversions were performed:
'_symmetry_cell_setting' value 'Monoclinic' changed to 'monoclinic'
according to '/home/saulius/struct/CIF-dictionaries/cif_core.dic'
dictionary named 'cif_core.dic' version 2.4.1 from 2010-06-29.

Automatic conversion script
Id: cif_fix_enum 1555 2011-01-17 13:19:09Z saulius 
;
_cod_original_sg_symbol_H-M P12(1)/n1
_cod_original_formula_sum 'C9 H7 Cl1 N2 O1'
_cod_database_code 8102148

loop_
_symmetry_equiv_pos_as_xyz
'x, y, z'
'-x+1/2, y+1/2, -z+1/2'
'-x, -y, -z'
'x-1/2, -y-1/2, z-1/2'

loop_
_atom_site_label
_atom_site_type_symbol
_atom_site_fract_x
_atom_site_fract_y
_atom_site_fract_z
_atom_site_U_iso_or_equiv
_atom_site_adp_type
_atom_site_occupancy
_atom_site_symmetry_multiplicity
_atom_site_Wyckoff_symbol
_atom_site_calc_flag
_atom_site_refinement_flags
_atom_site_disorder_assembly
_atom_site_disorder_group
Cl1 Cl 1.23013(8) 1.03198(2) 0.73534(5) 0.04359(15) Uani 1 4 e d . . .
O1 O 0.3756(2) 0.77119(6) 0.73986(12) 0.0393(3) Uani 1 4 e d . . .
N1 N 0.6519(2) 0.80509(7) 0.96200(15) 0.0277(3) Uani 1 4 e d . . .
H1 H 0.711(3) 0.7916(8) 1.047(2) 0.030(5) Uiso 1 4 e d . . .
N3 N -0.0689(3) 0.66756(8) 0.85010(18) 0.0458(4) Uani 1 4 e d . . .
C1 C 1.0594(3) 0.96441(8) 0.79900(19) 0.0325(3) Uani 1 4 e d . . .
C2 C 1.1593(3) 0.92775(9) 0.93613(19) 0.0341(4) Uani 1 4 e d . . .
H3 H 1.321(4) 0.9393(10) 0.994(2) 0.049(5) Uiso 1 4 e d . . .
C3 C 0.8236(3) 0.94936(9) 0.71381(19) 0.0349(4) Uani 1 4 e d . . .
H4 H 0.767(3) 0.9759(9) 0.625(2) 0.043(5) Uiso 1 4 e d . . .
C4 C 0.6860(3) 0.89655(9) 0.76423(17) 0.0318(4) Uani 1 4 e d . . .
H5 H 0.525(3) 0.8849(8) 0.705(2) 0.040(5) Uiso 1 4 e d . . .
C5 C 0.7845(3) 0.85857(8) 0.90106(16) 0.0267(3) Uani 1 4 e d . . .
C6 C 1.0219(3) 0.87508(8) 0.98678(18) 0.0310(3) Uani 1 4 e d . . .
H2 H 1.078(3) 0.8490(8) 1.080(2) 0.034(4) Uiso 1 4 e d . . .
C7 C 0.4668(3) 0.76471(8) 0.88086(17) 0.0295(3) Uani 1 4 e d . . .
C8 C 0.3793(3) 0.70745(9) 0.9790(2) 0.0356(4) Uani 1 4 e d . . .
H6 H 0.478(4) 0.6690(10) 0.978(2) 0.051(6) Uiso 1 4 e d . . .
H7 H 0.371(3) 0.7239(9) 1.078(2) 0.043(5) Uiso 1 4 e d . . .
C9 C 0.1269(3) 0.68465(8) 0.90679(18) 0.0330(4) Uani 1 4 e d . . .

loop_
_atom_site_aniso_label
_atom_site_aniso_U_11
_atom_site_aniso_U_22
_atom_site_aniso_U_33
_atom_site_aniso_U_23
_atom_site_aniso_U_13
_atom_site_aniso_U_12
Cl1 0.0434(3) 0.0413(3) 0.0486(3) 0.00679(19) 0.0156(2) -0.00266(19)
O1 0.0469(7) 0.0432(7) 0.0211(6) 0.0000(4) -0.0071(5) -0.0055(5)
N1 0.0283(7) 0.0336(7) 0.0176(6) 0.0019(5) -0.0024(5) 0.0007(5)
N3 0.0329(8) 0.0567(10) 0.0435(9) -0.0075(7) -0.0003(7) 0.0001(7)
C1 0.0344(8) 0.0315(8) 0.0334(8) 0.0001(6) 0.0116(7) 0.0012(6)
C2 0.0275(8) 0.0394(9) 0.0335(8) -0.0020(7) 0.0027(7) 0.0012(7)
C3 0.0391(9) 0.0385(10) 0.0259(8) 0.0060(7) 0.0044(7) 0.0055(7)
C4 0.0300(8) 0.0385(9) 0.0241(8) 0.0003(6) 0.0001(6) 0.0025(7)
C5 0.0273(7) 0.0302(8) 0.0213(7) -0.0031(5) 0.0027(6) 0.0039(6)
C6 0.0302(8) 0.0352(9) 0.0245(8) 0.0009(6) -0.0005(6) 0.0036(7)
C7 0.0292(8) 0.0320(8) 0.0243(7) -0.0019(6) -0.0005(6) 0.0033(6)
C8 0.0329(9) 0.0386(10) 0.0299(8) 0.0035(7) -0.0045(7) -0.0046(7)
C9 0.0338(9) 0.0354(9) 0.0279(8) -0.0013(6) 0.0032(7) 0.0018(7)

loop_
_atom_type_symbol
_atom_type_description
_atom_type_scat_dispersion_real
_atom_type_scat_dispersion_imag
_atom_type_scat_source
C C 0.0033 0.0016 'International Tables Vol C Tables 4.2.6.8 and 6.1.1.4'
H H 0.0000 0.0000 'International Tables Vol C Tables 4.2.6.8 and 6.1.1.4'
O O 0.0106 0.0060 'International Tables Vol C Tables 4.2.6.8 and 6.1.1.4'
Cl Cl 0.1484 0.1585 'International Tables Vol C Tables 4.2.6.8 and 6.1.1.4'
N N 0.0061 0.0033 'International Tables Vol C Tables 4.2.6.8 and 6.1.1.4'

loop_
_geom_angle_atom_site_label_1
_geom_angle_atom_site_label_2
_geom_angle_atom_site_label_3
_geom_angle
_geom_angle_site_symmetry_1
_geom_angle_site_symmetry_3
_geom_angle_publ_flag
C7 N1 C5 126.88(13) . . ?
C7 N1 H1 115.3(12) . . ?
C5 N1 H1 116.3(12) . . ?
C3 C1 C2 120.90(15) . . ?
C3 C1 Cl1 119.50(13) . . ?
C2 C1 Cl1 119.58(13) . . ?
C6 C2 C1 119.22(15) . . ?
C6 C2 H3 120.9(11) . . ?
C1 C2 H3 119.9(11) . . ?
C4 C3 C1 119.92(15) . . ?
C4 C3 H4 123.3(12) . . ?
C1 C3 H4 116.7(12) . . ?
C3 C4 C5 120.00(15) . . ?
C3 C4 H5 120.6(10) . . ?
C5 C4 H5 119.4(10) . . ?
C4 C5 C6 119.33(15) . . ?
C4 C5 N1 123.11(14) . . ?
C6 C5 N1 117.53(13) . . ?
C2 C6 C5 120.62(14) . . ?
C2 C6 H2 123.4(10) . . ?
C5 C6 H2 116.0(10) . . ?
O1 C7 N1 124.70(15) . . ?
O1 C7 C8 121.58(14) . . ?
N1 C7 C8 113.71(13) . . ?
C9 C8 C7 110.94(13) . . ?
C9 C8 H6 106.6(13) . . ?
C7 C8 H6 106.7(12) . . ?
C9 C8 H7 104.8(11) . . ?
C7 C8 H7 112.4(11) . . ?
H6 C8 H7 115.3(17) . . ?
N3 C9 C8 179.37(19) . . ?

loop_
_geom_bond_atom_site_label_1
_geom_bond_atom_site_label_2
_geom_bond_distance
_geom_bond_site_symmetry_2
_geom_bond_publ_flag
Cl1 C1 1.7407(17) . ?
O1 C7 1.2272(18) . ?
N1 C7 1.341(2) . ?
N1 C5 1.412(2) . ?
N1 H1 0.782(17) . ?
N3 C9 1.134(2) . ?
C1 C3 1.381(2) . ?
C1 C2 1.382(2) . ?
C2 C6 1.376(2) . ?
C2 H3 0.953(19) . ?
C3 C4 1.377(2) . ?
C3 H4 0.913(18) . ?
C4 C5 1.391(2) . ?
C4 H5 0.952(18) . ?
C5 C6 1.396(2) . ?
C6 H2 0.941(17) . ?
C7 C8 1.516(2) . ?
C8 C9 1.463(2) . ?
C8 H6 0.902(19) . ?
C8 H7 0.925(19) . ?

loop_
_geom_hbond_atom_site_label_D
_geom_hbond_atom_site_label_H
_geom_hbond_atom_site_label_A
_geom_hbond_distance_DH
_geom_hbond_distance_HA
_geom_hbond_distance_DA
_geom_hbond_angle_DHA
_geom_hbond_site_symmetry_A
N1 H1 O1 0.782(17) 2.087(18) 2.8465(19) 163.8(16) 4_676

loop_
_geom_torsion_atom_site_label_1
_geom_torsion_atom_site_label_2
_geom_torsion_atom_site_label_3
_geom_torsion_atom_site_label_4
_geom_torsion
_geom_torsion_site_symmetry_1
_geom_torsion_site_symmetry_2
_geom_torsion_site_symmetry_3
_geom_torsion_site_symmetry_4
_geom_torsion_publ_flag
C3 C1 C2 C6 0.7(2) . . . . ?
Cl1 C1 C2 C6 179.12(12) . . . . ?
C2 C1 C3 C4 -0.9(2) . . . . ?
Cl1 C1 C3 C4 -179.26(13) . . . . ?
C1 C3 C4 C5 0.2(2) . . . . ?
C3 C4 C5 C6 0.6(2) . . . . ?
C3 C4 C5 N1 178.27(14) . . . . ?
C7 N1 C5 C4 26.1(2) . . . . ?
C7 N1 C5 C6 -156.16(15) . . . . ?
C1 C2 C6 C5 0.1(2) . . . . ?
C4 C5 C6 C2 -0.8(2) . . . . ?
N1 C5 C6 C2 -178.54(14) . . . . ?
C5 N1 C7 O1 -4.0(3) . . . . ?
C5 N1 C7 C8 174.71(14) . . . . ?
O1 C7 C8 C9 -23.3(2) . . . . ?
N1 C7 C8 C9 157.93(14) . . . . ?
C7 C8 C9 N3 -23(20) . . . . ?

loop_
_cod_related_entry_id
_cod_related_entry_database
_cod_related_entry_code
1 ChemSpider 78725
